data_1526222
loop_
_publ_author_name
'Gurbanova, O.A.'
'Smolin, A.S.'
'Rastsvetaeva, R.K.'
'Kashaev, A.A.'

_publ_section_title
;
 Refined crystal structure of TR-fersmite (TR = Ce)
;
_journal_name_full Kristallografiya
_journal_page_first 234
_journal_page_last 235
_journal_volume 46
_journal_year 2001
_chemical_formula_sum 'Ca0.89 Ce0.11 H0.59 Nb1.3 O6 Ti0.7'
_chemical_name_systematic '(Ca0.89 Ce0.11) (Nb1.3 Ti0.7) O5 (O0.41 (O H)0.59)'
_space_group_IT_number 60
_symmetry_space_group_name_Hall '-P 2n 2c'
_symmetry_space_group_name_H-M 'P c a n'
_cell_angle_alpha 90
_cell_angle_beta 90
_cell_angle_gamma 90
_cell_formula_units_Z 4
_cell_length_a 5.762
_cell_length_b 14.988
_cell_length_c 5.246
_cell_volume 453.049
_citation_journal_id_ASTM KRISAJ
_cod_data_source_file Gurbanova_KRISAJ_2001_1757.cif
_cod_data_source_block H0.59Ca0.89Ce0.11Nb1.3O6Ti0.7
_cod_original_sg_symbol_Hall '-P 2n 2ab (y,-x,z)'
_cod_original_formula_sum 'H0.59 Ca0.89 Ce0.11 Nb1.3 O6 Ti0.7'
_cod_database_code 1526222

loop_
_symmetry_equiv_pos_as_xyz
x,y,z
-x+1/2,-y+1/2,z+1/2
-x+1/2,y+1/2,-z
x,-y,-z+1/2
-x,-y,-z
x-1/2,y-1/2,-z-1/2
x-1/2,-y-1/2,z
-x,y,z-1/2

loop_
_atom_site_label
_atom_site_type_symbol
_atom_site_fract_x
_atom_site_fract_y
_atom_site_fract_z
_atom_site_occupancy
_atom_site_U_iso_or_equiv
O3 O-2 0.365 0.2576 0.1285 1 0.0
Nb1 Nb+5 0.1827 0.1662 0.2999 0.65 0.0
O2 O-2 0.4298 0.4013 0.511 1 0.0
Ce1 Ce+3 0.226 0.5 0.25 0.11 0.0
O1 O-2 0.3995 0.0886 0.404 1 0.0
Ca1 Ca+2 0.226 0.5 0.25 0.89 0.0
Ti1 Ti+4 0.1827 0.1662 0.2999 0.35 0.0
